data_4305565
loop_
_publ_author_name
'M. Carla Aragoni'
'Massimiliano Arca'
'Andrea Bencini'
'Silvia Biagini'
'Alexander J. Blake'
'Claudia Caltagirone'
'Francesco Demartin'
'Greta De Filippo'
'Francesco A. Devillanova'
'Alessandra Garau'
'Karsten Gloe'
'Francesco Isaia'
'Vito Lippolis'
'Barbara Valtancoli'
'Marco Wenzel'

_publ_section_title
;
Interaction of Mixed-Donor Macrocycles Containing the 1,10-Phenanthroline
Subunit with Selected Transition and Post-Transition Metal Ions: Metal Ion
Recognition in Competitive Liquid-Liquid Solvent Extraction of CuII,
ZnII, PbII, CdII, AgI, and HgII
;
_journal_name_full 'Inorganic Chemistry'
_journal_page_first 8391
_journal_page_last 8404
_journal_paper_doi 10.1021/ic800548p
_journal_volume 47
_journal_year 2008
_chemical_formula_moiety 'C20 H22 N4 Pb S2 2+, 2(Cl O4 -)'
_chemical_formula_sum 'C20 H22 Cl2 N4 O8 Pb S2'
_chemical_formula_weight 788.63
_chemical_name_systematic
; 
 ? 
;
_space_group_IT_number 2
_symmetry_cell_setting triclinic
_symmetry_space_group_name_Hall '-P 1'
_symmetry_space_group_name_H-M 'P -1'
_atom_sites_solution_hydrogens geom
_atom_sites_solution_primary direct
_atom_sites_solution_secondary difmap
_audit_creation_method 'enCIFer editing of SHELXL97 CIF output'
_cell_angle_alpha 67.219(2)
_cell_angle_beta 89.697(3)
_cell_angle_gamma 87.778(2)
_cell_formula_units_Z 4
_cell_length_a 11.353(2)
_cell_length_b 15.405(2)
_cell_length_c 15.708(3)
_cell_measurement_reflns_used 6707
_cell_measurement_temperature 150(2)
_cell_measurement_theta_max 27.0
_cell_measurement_theta_min 2.25
_cell_volume 2530.9(7)
_computing_cell_refinement 'Bruker SAINT version 6.02A (Bruker, 1998)'
_computing_data_collection 'Bruker SMART version 5.625 (Bruker, 2001)'
_computing_data_reduction 'Bruker SAINT'
_computing_molecular_graphics 'Bruker SHELXTL'
_computing_publication_material 'enCIFer (Allen et al., 2004); PLATON (Spek, 2003)'
_computing_structure_refinement 'SHELXL97 (Sheldrick, 1997)'
_computing_structure_solution ' ? '
_diffrn_ambient_temperature 150(2)
_diffrn_measured_fraction_theta_full 0.923
_diffrn_measured_fraction_theta_max 0.918
_diffrn_measurement_device_type 'Bruker SMART APEX CCD area detector'
_diffrn_measurement_method omega
_diffrn_radiation_monochromator graphite
_diffrn_radiation_source 'sealed tube'
_diffrn_radiation_type MoK\a
_diffrn_radiation_wavelength 0.71073
_diffrn_reflns_av_R_equivalents 0.095
_diffrn_reflns_av_sigmaI/netI 0.071
_diffrn_reflns_limit_h_max 14
_diffrn_reflns_limit_h_min -14
_diffrn_reflns_limit_k_max 20
_diffrn_reflns_limit_k_min -20
_diffrn_reflns_limit_l_max 20
_diffrn_reflns_limit_l_min -20
_diffrn_reflns_number 18636
_diffrn_reflns_theta_full 27.50
_diffrn_reflns_theta_max 27.57
_diffrn_reflns_theta_min 2.25
_diffrn_standards_decay_% 0
_diffrn_standards_interval_count 0
_diffrn_standards_number 0
_exptl_absorpt_coefficient_mu 7.097
_exptl_absorpt_correction_T_max 1.000
_exptl_absorpt_correction_T_min 0.028
_exptl_absorpt_correction_type multi-scan
_exptl_absorpt_process_details '(SADABS; Bruker, 2001)'
_exptl_crystal_colour colourless
_exptl_crystal_density_diffrn 2.070
_exptl_crystal_density_method 'not measured'
_exptl_crystal_description tablet
_exptl_crystal_F_000 1528
_exptl_crystal_size_max 0.22
_exptl_crystal_size_mid 0.20
_exptl_crystal_size_min 0.07
_refine_diff_density_max 2.86
_refine_diff_density_min -1.58
_refine_diff_density_rms 0.25
_refine_ls_extinction_method none
_refine_ls_goodness_of_fit_ref 1.14
_refine_ls_hydrogen_treatment constr
_refine_ls_matrix_type full
_refine_ls_number_parameters 634
_refine_ls_number_reflns 10763
_refine_ls_number_restraints 322
_refine_ls_restrained_S_all 1.15
_refine_ls_R_factor_all 0.0992
_refine_ls_R_factor_gt 0.0756
_refine_ls_shift/su_max 0.003
_refine_ls_shift/su_mean 0.000
_refine_ls_structure_factor_coef Fsqd
_refine_ls_weighting_details 'calc w=1/[\s^2^(Fo^2^)+(0.137P)^2^+9.150P] where P=(Fo^2^+2Fc^2^)/3'
_refine_ls_weighting_scheme calc
_refine_ls_wR_factor_gt 0.228
_refine_ls_wR_factor_ref 0.242
_reflns_number_gt 7639
_reflns_number_total 10763
_reflns_threshold_expression I>2\s(I)
_cod_data_source_file ic800548p_si_001_4.cif
_cod_data_source_block Pb(L4)(ClO4)2MeCN]
_cod_depositor_comments
;
The following automatic conversions were performed:
'_symmetry_cell_setting' value 'Triclinic' changed to 'triclinic'
according to '/home/saulius/struct/CIF-dictionaries/cif_core.dic'
dictionary named 'cif_core.dic' version 2.4.1 from 2010-06-29.

Automatic conversion script
Id: cif_fix_enum 1527 2010-12-29 10:47:43Z saulius 
;
_cod_database_code 4305565

loop_
_symmetry_equiv_pos_as_xyz
'x, y, z'
'-x, -y, -z'

loop_
_atom_site_label
_atom_site_type_symbol
_atom_site_fract_x
_atom_site_fract_y
_atom_site_fract_z
_atom_site_U_iso_or_equiv
_atom_site_adp_type
_atom_site_occupancy
_atom_site_symmetry_multiplicity
_atom_site_calc_flag
_atom_site_refinement_flags
_atom_site_disorder_assembly
_atom_site_disorder_group
PbA Pb 0.45358(5) 0.70441(3) 0.71541(4) 0.03922(18) Uani 1 1 d U . .
S1A S 0.2193(4) 0.8002(3) 0.6729(3) 0.0601(11) Uani 1 1 d DU . .
S2A S 0.6144(4) 0.6189(3) 0.6173(3) 0.0586(11) Uani 1 1 d DU . .
N1A N 0.3028(10) 0.6202(7) 0.8413(7) 0.047(2) Uani 1 1 d DU . .
N2A N 0.5085(9) 0.5296(7) 0.8166(7) 0.041(2) Uani 1 1 d DU . .
N3A N 0.3393(10) 0.6369(8) 0.6223(8) 0.058(3) Uani 1 1 d DU . .
H3NA H 0.3475 0.6796 0.5617 0.069 Uiso 1 1 calc R . .
C1A C 0.1579(14) 0.7573(11) 0.7858(10) 0.070(4) Uani 1 1 d DU . .
H1A1 H 0.1735 0.8031 0.8140 0.084 Uiso 1 1 calc R . .
H1A2 H 0.0714 0.7563 0.7793 0.084 Uiso 1 1 calc R . .
C2A C 0.2017(12) 0.6591(10) 0.8537(10) 0.055(3) Uani 1 1 d DU . .
C3A C 0.1300(14) 0.6175(12) 0.9315(11) 0.068(4) Uani 1 1 d DU . .
H3A H 0.0593 0.6491 0.9383 0.081 Uiso 1 1 calc R . .
C4A C 0.1622(15) 0.5334(12) 0.9953(11) 0.068(4) Uani 1 1 d DU . .
H4A H 0.1144 0.5051 1.0479 0.082 Uiso 1 1 calc R . .
C5A C 0.2687(15) 0.4857(11) 0.9850(10) 0.063(4) Uani 1 1 d DU . .
C6A C 0.3366(12) 0.5318(9) 0.9069(9) 0.048(3) Uani 1 1 d DU . .
C7A C 0.4422(12) 0.4847(8) 0.8934(9) 0.047(3) Uani 1 1 d DU . .
C8A C 0.4745(15) 0.3957(9) 0.9594(10) 0.057(3) Uani 1 1 d DU . .
C9A C 0.4030(17) 0.3524(10) 1.0376(10) 0.063(4) Uani 1 1 d DU . .
H9A H 0.4255 0.2916 1.0817 0.076 Uiso 1 1 calc R . .
C10A C 0.3067(17) 0.3950(11) 1.0496(11) 0.071(4) Uani 1 1 d DU . .
H10A H 0.2607 0.3648 1.1029 0.085 Uiso 1 1 calc R . .
C11A C 0.5788(16) 0.3516(10) 0.9431(11) 0.064(4) Uani 1 1 d DU . .
H11A H 0.6041 0.2913 0.9866 0.077 Uiso 1 1 calc R . .
C12A C 0.6469(16) 0.3968(10) 0.8617(11) 0.059(4) Uani 1 1 d DU . .
H12A H 0.7160 0.3673 0.8490 0.070 Uiso 1 1 calc R . .
C13A C 0.6074(12) 0.4840(9) 0.8037(10) 0.047(3) Uani 1 1 d DU . .
C14A C 0.6807(12) 0.5296(10) 0.7210(10) 0.048(3) Uani 1 1 d DU . .
H14A H 0.7156 0.4790 0.7035 0.057 Uiso 1 1 calc R . .
H14B H 0.7467 0.5586 0.7399 0.057 Uiso 1 1 calc R . .
C15A C 0.5097(14) 0.5546(12) 0.5809(12) 0.072(5) Uani 1 1 d DU . .
H15A H 0.5008 0.5850 0.5129 0.087 Uiso 1 1 calc R . .
H15B H 0.5430 0.4900 0.5959 0.087 Uiso 1 1 calc R . .
C16A C 0.3905(14) 0.5476(10) 0.6222(12) 0.065(4) Uani 1 1 d DU . .
H16A H 0.3366 0.5236 0.5878 0.078 Uiso 1 1 calc R . .
H16B H 0.3952 0.5009 0.6867 0.078 Uiso 1 1 calc R . .
C17A C 0.2087(14) 0.6383(12) 0.6387(15) 0.080(5) Uani 1 1 d DU . .
H17A H 0.1703 0.6094 0.6002 0.096 Uiso 1 1 calc R . .
H17B H 0.1946 0.5977 0.7040 0.096 Uiso 1 1 calc R . .
C18A C 0.1497(15) 0.7306(13) 0.6195(14) 0.086(6) Uani 1 1 d DU . .
H18A H 0.0673 0.7207 0.6411 0.103 Uiso 1 1 calc R . .
H18B H 0.1470 0.7665 0.5518 0.103 Uiso 1 1 calc R . .
PbB Pb 0.06827(5) 0.20373(3) 0.72247(4) 0.04127(19) Uani 1 1 d U . .
S1B S -0.0783(3) 0.0978(3) 0.6437(3) 0.0479(9) Uani 1 1 d DU C .
S2B S 0.2909(4) 0.3025(3) 0.6764(5) 0.0787(16) Uani 1 1 d DU C .
N1B N 0.0374(10) 0.0312(7) 0.8379(7) 0.043(2) Uani 1 1 d DU C .
N2B N 0.2252(10) 0.1331(8) 0.8572(8) 0.058(3) Uani 1 1 d DU C .
N3B N 0.2005(10) 0.1235(8) 0.6451(8) 0.048(3) Uani 1 1 d DU C .
H3NB H 0.2334 0.0721 0.6940 0.057 Uiso 1 1 calc R . .
C1B C -0.1402(12) 0.0230(10) 0.7508(10) 0.054(3) Uani 1 1 d DU . .
H1B1 H -0.2028 0.0595 0.7681 0.065 Uiso 1 1 calc R C .
H1B2 H -0.1781 -0.0295 0.7414 0.065 Uiso 1 1 calc R . .
C2B C -0.0518(13) -0.0189(9) 0.8319(10) 0.053(3) Uani 1 1 d DU C .
C3B C -0.0727(17) -0.1105(10) 0.8963(12) 0.074(5) Uani 1 1 d DU . .
H3B1 H -0.1365 -0.1444 0.8877 0.089 Uiso 1 1 calc R C .
C4B C -0.0012(17) -0.1486(11) 0.9697(11) 0.079(4) Uani 1 1 d DU C .
H4B1 H -0.0155 -0.2095 1.0146 0.095 Uiso 1 1 calc R . .
C5B C 0.0970(16) -0.0984(10) 0.9811(10) 0.072(4) Uani 1 1 d DU . .
C6B C 0.1128(13) -0.0081(9) 0.9140(9) 0.053(3) Uani 1 1 d DU C .
C7B C 0.2088(13) 0.0454(10) 0.9236(10) 0.058(3) Uani 1 1 d DU . .
C8B C 0.2841(17) 0.0049(12) 1.0000(11) 0.087(5) Uani 1 1 d DU C .
C9B C 0.263(2) -0.0860(13) 1.0669(12) 0.102(6) Uani 1 1 d DU . .
H9B1 H 0.3120 -0.1112 1.1204 0.123 Uiso 1 1 calc R C .
C10B C 0.1784(19) -0.1360(13) 1.0568(11) 0.095(5) Uani 1 1 d DU C .
H10B H 0.1707 -0.1986 1.1005 0.114 Uiso 1 1 calc R . .
C11B C 0.3761(18) 0.0600(14) 1.0092(13) 0.105(6) Uani 1 1 d DU . .
H11B H 0.4251 0.0367 1.0628 0.126 Uiso 1 1 calc R C .
C12B C 0.3962(17) 0.1504(13) 0.9388(14) 0.105(7) Uani 1 1 d DU C .
H12B H 0.4603 0.1868 0.9421 0.126 Uiso 1 1 calc R . .
C13B C 0.3181(14) 0.1814(10) 0.8666(12) 0.078(4) Uani 1 1 d DU . .
C14B C 0.3388(16) 0.2761(11) 0.7953(11) 0.090(5) Uani 1 1 d DU C .
H14C H 0.4245 0.2860 0.7943 0.108 Uiso 1 1 calc R . .
H14D H 0.2995 0.3232 0.8155 0.108 Uiso 1 1 calc R . .
C15B C 0.3747(13) 0.2124(12) 0.6516(14) 0.078(5) Uani 1 1 d DU . .
H15C H 0.4471 0.2396 0.6179 0.093 Uiso 1 1 calc R C .
H15D H 0.3988 0.1606 0.7104 0.093 Uiso 1 1 calc R . .
C16B C 0.3047(14) 0.1740(12) 0.5952(13) 0.073(5) Uani 1 1 d DU C .
H16C H 0.2777 0.2265 0.5378 0.088 Uiso 1 1 calc R . .
H16D H 0.3558 0.1302 0.5777 0.088 Uiso 1 1 calc R . .
C17B C 0.1416(13) 0.0790(11) 0.5860(10) 0.052(4) Uani 1 1 d DU . .
H17C H 0.1151 0.1297 0.5271 0.063 Uiso 1 1 calc R C .
H17D H 0.2008 0.0383 0.5710 0.063 Uiso 1 1 calc R . .
C18B C 0.0398(13) 0.0223(10) 0.6298(12) 0.058(4) Uani 1 1 d DU C .
H18C H 0.0637 -0.0258 0.6909 0.070 Uiso 1 1 calc R . .
H18D H 0.0122 -0.0106 0.5910 0.070 Uiso 1 1 calc R . .
Cl1 Cl -0.2954(3) 0.2947(3) 0.6543(3) 0.0484(9) Uani 1 1 d DU . .
O2 O -0.2567(14) 0.3860(7) 0.5877(10) 0.123(6) Uiso 1 1 d DU A .
O1 O -0.1950(11) 0.2528(12) 0.7182(10) 0.064(6) Uiso 0.71(3) 1 d PDU A 1
O3 O -0.3914(12) 0.3119(14) 0.7083(12) 0.085(7) Uiso 0.71(3) 1 d PDU A 1
O4 O -0.3236(13) 0.2362(9) 0.6038(10) 0.059(5) Uiso 0.71(3) 1 d PDU A 1
O1' O -0.194(2) 0.291(3) 0.715(2) 0.038(9) Uiso 0.29(3) 1 d PDU A 2
O3' O -0.3995(17) 0.342(2) 0.676(3) 0.028(8) Uiso 0.29(3) 1 d PDU A 2
O4' O -0.322(4) 0.1938(12) 0.684(4) 0.074(16) Uiso 0.29(3) 1 d PDU A 2
Cl2 Cl 0.4104(5) -0.0806(3) 0.7972(4) 0.0723(14) Uani 1 1 d DU . .
O5 O 0.2826(10) -0.0626(12) 0.8007(14) 0.131(7) Uiso 1 1 d DU B .
O6 O 0.415(2) -0.0661(14) 0.6963(9) 0.168(9) Uiso 1 1 d DU B .
O8 O 0.4706(14) -0.0028(10) 0.8019(13) 0.114(6) Uiso 1 1 d DU B .
O7 O 0.446(2) -0.1775(8) 0.8476(15) 0.110(11) Uiso 0.67(3) 1 d PDU B 1
O7' O 0.391(3) -0.130(2) 0.910(2) 0.050(11) Uiso 0.33(3) 1 d PDU B 2
Cl3 Cl 0.0485(4) 0.4075(3) 0.8280(5) 0.0804(16) Uani 1 1 d DU . .
O9 O 0.001(3) 0.5021(12) 0.815(2) 0.148(13) Uiso 0.65(3) 1 d PDU C 1
O10 O -0.0652(18) 0.360(2) 0.832(2) 0.156(15) Uiso 0.65(3) 1 d PDU C 1
O11 O 0.103(3) 0.410(2) 0.7441(15) 0.144(14) Uiso 0.65(3) 1 d PDU C 1
O9' O 0.098(9) 0.494(4) 0.827(7) 0.19(4) Uiso 0.35(3) 1 d PDU C 2
O10' O 0.028(4) 0.3175(16) 0.819(3) 0.072(13) Uiso 0.35(3) 1 d PDU C 2
O11' O 0.1618(18) 0.451(2) 0.798(2) 0.063(12) Uiso 0.35(3) 1 d PDU C 2
O12 O 0.0974(18) 0.3612(13) 0.9266(14) 0.117(6) Uiso 1 1 d U C .
Cl4 Cl 0.8182(4) 0.7751(3) 0.7027(3) 0.0603(11) Uani 1 1 d DU . .
O13 O 0.725(2) 0.7831(19) 0.6360(19) 0.119(13) Uiso 0.56(3) 1 d PDU D 1
O14 O 0.901(2) 0.8472(18) 0.648(2) 0.133(17) Uiso 0.56(3) 1 d PDU D 1
O16 O 0.877(2) 0.6847(11) 0.732(2) 0.109(12) Uiso 0.56(3) 1 d PDU D 1
O13' O 0.6903(8) 0.772(3) 0.708(3) 0.093(13) Uiso 0.44(3) 1 d PDU D 2
O14' O 0.872(2) 0.8654(11) 0.6567(14) 0.032(6) Uiso 0.44(3) 1 d PDU D 2
O16' O 0.883(3) 0.721(2) 0.7894(16) 0.098(14) Uiso 0.44(3) 1 d PDU D 2
O15 O 0.739(3) 0.802(2) 0.775(3) 0.241(15) Uiso 1 1 d U D .
N1S N 0.4428(16) 0.8421(10) 0.5286(11) 0.067(4) Uani 1 1 d U . .
C2S C 0.4105(15) 0.9085(10) 0.4767(12) 0.047(4) Uani 1 1 d U . .
C3S C 0.3639(19) 0.9935(14) 0.4074(17) 0.093(8) Uani 1 1 d U . .
H3S1 H 0.3787 0.9924 0.3463 0.140 Uiso 1 1 calc R . .
H3S2 H 0.4022 1.0474 0.4122 0.140 Uiso 1 1 calc R . .
H3S3 H 0.2788 0.9992 0.4160 0.140 Uiso 1 1 calc R . .
N4S N 0.0571(15) 0.3186(11) 0.5372(13) 0.076(4) Uani 1 1 d U C .
C5S C 0.0593(19) 0.3858(14) 0.4803(14) 0.069(5) Uani 1 1 d U . .
C6S C 0.050(2) 0.4759(14) 0.3978(16) 0.085(7) Uani 1 1 d U C .
H6S1 H 0.0670 0.4638 0.3421 0.128 Uiso 1 1 calc R . .
H6S2 H 0.1060 0.5198 0.4037 0.128 Uiso 1 1 calc R . .
H6S3 H -0.0305 0.5034 0.3932 0.128 Uiso 1 1 calc R . .

loop_
_atom_site_aniso_label
_atom_site_aniso_U_11
_atom_site_aniso_U_22
_atom_site_aniso_U_33
_atom_site_aniso_U_23
_atom_site_aniso_U_13
_atom_site_aniso_U_12
PbA 0.0521(4) 0.0321(3) 0.0360(3) -0.0156(2) -0.0026(2) -0.0064(2)
S1A 0.053(2) 0.060(3) 0.064(3) -0.021(2) -0.009(2) 0.0051(19)
S2A 0.085(3) 0.044(2) 0.050(2) -0.0237(18) 0.002(2) 0.010(2)
N1A 0.052(6) 0.052(6) 0.038(6) -0.017(4) -0.001(4) -0.013(4)
N2A 0.058(6) 0.033(5) 0.039(5) -0.019(4) -0.007(4) -0.007(4)
N3A 0.075(6) 0.053(7) 0.049(7) -0.025(6) -0.022(6) -0.002(6)
C1A 0.050(8) 0.092(11) 0.069(9) -0.033(7) -0.003(7) 0.004(8)
C2A 0.045(7) 0.060(8) 0.071(8) -0.035(6) 0.004(6) -0.019(5)
C3A 0.058(9) 0.092(10) 0.070(10) -0.048(7) 0.008(7) -0.025(7)
C4A 0.064(9) 0.097(10) 0.057(9) -0.042(7) 0.010(8) -0.042(7)
C5A 0.070(9) 0.064(8) 0.051(9) -0.016(6) -0.001(7) -0.034(6)
C6A 0.056(7) 0.051(7) 0.038(7) -0.017(5) -0.004(5) -0.022(5)
C7A 0.064(7) 0.041(6) 0.036(7) -0.013(5) -0.015(5) -0.016(5)
C8A 0.087(10) 0.037(7) 0.046(8) -0.015(5) -0.016(6) -0.016(6)
C9A 0.105(11) 0.044(8) 0.034(7) -0.007(6) -0.024(7) -0.029(7)
C10A 0.098(12) 0.074(10) 0.035(8) -0.010(6) -0.004(8) -0.043(7)
C11A 0.095(11) 0.043(8) 0.048(8) -0.009(6) -0.034(7) -0.003(6)
C12A 0.084(11) 0.054(8) 0.044(8) -0.026(6) -0.023(6) 0.015(7)
C13A 0.059(8) 0.035(6) 0.050(7) -0.020(5) -0.016(6) -0.007(5)
C14A 0.050(8) 0.047(7) 0.055(7) -0.029(5) -0.014(5) 0.002(5)
C15A 0.099(9) 0.071(12) 0.065(12) -0.050(10) -0.047(8) 0.037(8)
C16A 0.109(9) 0.043(8) 0.051(10) -0.026(7) -0.033(9) -0.007(7)
C17A 0.081(8) 0.098(12) 0.078(14) -0.052(12) -0.006(10) -0.029(9)
C18A 0.063(9) 0.122(15) 0.089(14) -0.059(14) -0.026(11) -0.001(9)
PbB 0.0418(3) 0.0282(3) 0.0516(4) -0.0137(2) -0.0077(3) 0.0066(2)
S1B 0.046(2) 0.051(2) 0.050(2) -0.0242(18) -0.0031(17) 0.0005(16)
S2B 0.051(2) 0.044(2) 0.141(5) -0.035(3) -0.011(3) -0.0048(19)
N1B 0.059(7) 0.035(5) 0.038(5) -0.017(4) 0.005(4) 0.008(4)
N2B 0.053(7) 0.054(6) 0.082(7) -0.044(5) -0.025(6) 0.028(4)
N3B 0.042(6) 0.038(6) 0.060(7) -0.015(5) 0.013(5) -0.003(4)
C1B 0.042(8) 0.054(8) 0.074(8) -0.033(6) 0.016(5) -0.009(6)
C2B 0.067(9) 0.038(6) 0.050(7) -0.014(5) 0.021(6) -0.002(6)
C3B 0.111(14) 0.046(8) 0.061(10) -0.016(6) 0.036(8) -0.014(8)
C4B 0.126(15) 0.050(9) 0.044(9) -0.001(7) 0.045(8) 0.013(7)
C5B 0.107(13) 0.055(8) 0.040(8) -0.006(6) 0.014(8) 0.041(7)
C6B 0.073(9) 0.051(7) 0.033(7) -0.015(5) 0.007(6) 0.022(6)
C7B 0.064(9) 0.071(8) 0.051(8) -0.040(5) -0.016(6) 0.039(6)
C8B 0.110(13) 0.109(11) 0.061(10) -0.060(7) -0.039(9) 0.068(9)
C9B 0.146(18) 0.120(13) 0.042(10) -0.041(8) -0.028(11) 0.090(10)
C10B 0.136(17) 0.097(13) 0.031(9) -0.008(8) 0.008(9) 0.073(9)
C11B 0.108(15) 0.143(13) 0.104(13) -0.098(9) -0.071(13) 0.081(10)
C12B 0.094(14) 0.125(13) 0.145(17) -0.110(9) -0.072(13) 0.056(10)
C13B 0.064(10) 0.076(9) 0.123(10) -0.075(7) -0.047(9) 0.031(7)
C14B 0.052(10) 0.074(9) 0.169(11) -0.077(8) -0.029(11) 0.012(8)
C15B 0.044(8) 0.064(11) 0.124(16) -0.036(11) 0.018(9) -0.012(7)
C16B 0.053(10) 0.058(10) 0.107(16) -0.030(9) 0.034(9) -0.019(8)
C17B 0.052(7) 0.063(10) 0.046(9) -0.026(7) 0.017(7) -0.002(6)
C18B 0.058(9) 0.070(11) 0.072(12) -0.054(10) 0.024(8) -0.011(6)
Cl1 0.0367(18) 0.057(2) 0.060(2) -0.0315(19) -0.0049(17) 0.0008(16)
Cl2 0.089(3) 0.034(2) 0.089(4) -0.019(2) -0.018(3) 0.012(2)
Cl3 0.054(3) 0.049(2) 0.130(5) -0.026(3) 0.008(3) -0.002(2)
Cl4 0.071(3) 0.049(2) 0.055(3) -0.0126(19) 0.001(2) -0.021(2)
N1S 0.094(12) 0.046(8) 0.050(9) -0.007(6) 0.002(8) 0.000(7)
C2S 0.059(10) 0.036(7) 0.050(9) -0.020(6) 0.008(7) -0.008(6)
C3S 0.066(13) 0.072(12) 0.106(19) 0.007(11) -0.041(12) -0.014(10)
N4S 0.067(10) 0.055(7) 0.080(8) 0.003(6) -0.004(7) 0.004(6)
C5S 0.077(13) 0.062(10) 0.057(9) -0.012(6) 0.017(10) 0.010(10)
C6S 0.106(18) 0.060(11) 0.075(14) -0.008(7) 0.016(13) -0.017(11)

loop_
_atom_type_symbol
_atom_type_description
_atom_type_scat_dispersion_real
_atom_type_scat_dispersion_imag
_atom_type_scat_source
C C 0.0033 0.0016 'International Tables Vol C Tables 4.2.6.8 and 6.1.1.4'
H H 0.0000 0.0000 'International Tables Vol C Tables 4.2.6.8 and 6.1.1.4'
N N 0.0061 0.0033 'International Tables Vol C Tables 4.2.6.8 and 6.1.1.4'
O O 0.0106 0.0060 'International Tables Vol C Tables 4.2.6.8 and 6.1.1.4'
S S 0.1246 0.1234 'International Tables Vol C Tables 4.2.6.8 and 6.1.1.4'
Cl Cl 0.1484 0.1585 'International Tables Vol C Tables 4.2.6.8 and 6.1.1.4'
Pb Pb -3.3944 10.1111 'International Tables Vol C Tables 4.2.6.8 and 6.1.1.4'
